data_1559794
loop_
_publ_author_name
'Kleemiss, Florian'
'Dolomanov, Oleg V.'
'Bodensteiner, Michael'
'Peyerimhoff, Norbert'
'Midgley, Laura'
'Bourhis, Luc J.'
'Genoni, Alessandro'
'Malaspina, Lorraine A.'
'Jayatilaka, Dylan'
'Spencer, John L.'
'White, Fraser'
'Grundk\"otter-Stock, Bernhard'
'Steinhauer, Simon'
'Lentz, Dieter'
'Puschmann, Horst'
'Grabowsky, Simon'

_publ_section_title
;
 Accurate crystal structures and chemical properties from NoSpherA2.
;
_journal_issue 5
_journal_name_full 'Chemical science'
_journal_page_first 1675
_journal_page_last 1692
_journal_paper_doi 10.1039/d0sc05526c
_journal_volume 12
_journal_year 2020
_chemical_absolute_configuration syn
_chemical_formula_moiety 'C3 H7 N O2'
_chemical_formula_sum 'C3 H7 N O2'
_chemical_formula_weight 89.0947
_space_group_IT_number 19
_space_group_name_Hall 'P 2ac 2ab'
_space_group_name_H-M_alt 'P 21 21 21'
_symmetry_cell_setting orthorhombic
_symmetry_Int_Tables_number 19
_symmetry_space_group_name_Hall 'P 2ac 2ab'
_symmetry_space_group_name_H-M 'P 21 21 21'
_atom_sites_solution_hydrogens difmap
_audit_creation_date 2020-17-11
_audit_creation_method
;
Olex2 1.3-dev
(compiled 2020.01.16 svn.ra754ea2f for OlexSys, GUI svn.r6014)
;
_audit_update_record
;
2020-10-02 deposited with the CCDC.	2020-11-09 downloaded from the CCDC.
;
_cell_angle_alpha 90
_cell_angle_beta 90
_cell_angle_gamma 90
_cell_formula_units_Z 4
_cell_length_a 5.9279(10)
_cell_length_b 12.2597(17)
_cell_length_c 5.7939(9)
_cell_measurement_reflns_used 1524
_cell_measurement_temperature 23
_cell_measurement_theta_max 22.50
_cell_measurement_theta_min 15.00
_cell_measurement_wavelength 0.71073
_cell_volume 421.07(11)
_computing_structure_refinement 'olex2.refine 1.3-dev (Bourhis et al., 2015)'
_computing_structure_solution 'SHELXS-2013 (Sheldrick, 2008)'
_diffrn_ambient_temperature 23
_diffrn_measured_fraction_theta_full 0.9641
_diffrn_measured_fraction_theta_max 0.9412
_diffrn_measurement_device_type 'P-1 four circle diffractometer'
_diffrn_measurement_method 'area detector'
_diffrn_radiation_probe x-ray
_diffrn_radiation_type MoK\a
_diffrn_radiation_wavelength 0.71073
_diffrn_reflns_av_unetI/netI 0.0243
_diffrn_reflns_limit_h_max 12
_diffrn_reflns_limit_h_min 0
_diffrn_reflns_limit_k_max 26
_diffrn_reflns_limit_k_min 0
_diffrn_reflns_limit_l_max 12
_diffrn_reflns_limit_l_min 0
_diffrn_reflns_number 2387
_diffrn_reflns_point_group_measured_fraction_full 0.9641
_diffrn_reflns_point_group_measured_fraction_max 0.9412
_diffrn_reflns_theta_full 25.2417
_diffrn_reflns_theta_max 50.14
_diffrn_reflns_theta_min 3.32
_diffrn_standards_number 0
_exptl_absorpt_coefficient_mu 0.117
_exptl_absorpt_correction_type none
_exptl_crystal_colour colorless
_exptl_crystal_density_diffrn 1.406
_exptl_crystal_density_method 'not measured'
_exptl_crystal_description sphere
_exptl_crystal_F_000 192
_exptl_crystal_size_rad 0.18
_refine_diff_density_max 0.1628
_refine_diff_density_min -0.1652
_refine_diff_density_rms 0.0419
_refine_ls_d_res_high 0.4630
_refine_ls_d_res_low 6.1299
_refine_ls_goodness_of_fit_ref 1.2147
_refine_ls_hydrogen_treatment refall
_refine_ls_matrix_type full
_refine_ls_number_constraints 0
_refine_ls_number_parameters 118
_refine_ls_number_reflns 2387
_refine_ls_number_restraints 0
_refine_ls_restrained_S_all 1.2147
_refine_ls_R_factor_all 0.0196
_refine_ls_R_factor_gt 0.0196
_refine_ls_shift/su_max 0.0005
_refine_ls_shift/su_mean 0.0000
_refine_ls_structure_factor_coef Fsqd
_refine_ls_weighting_details w=1/[\s^2^(Fo^2^)]
_refine_ls_weighting_scheme calc
_refine_ls_wR_factor_gt 0.0332
_refine_ls_wR_factor_ref 0.0332
_reflns_Friedel_coverage 0.0
_reflns_Friedel_fraction_full 0
_reflns_Friedel_fraction_max 0
_reflns_number_gt 2387
_reflns_number_total 2387
_reflns_threshold_expression I/u(I)>2.1
_cod_data_source_file d0sc05526c2.cif
_cod_data_source_block L-Ala_23K_NoSpherA2_ORCA_NoSpherA2
_cod_depositor_comments
;
The following automatic conversions were performed:

data item '_symmetry_cell_setting' value 'Orthorhombic' was changed
to 'orthorhombic' in accordance with the
/home/data/users/saulius/crontab/automatic-downloads/rss-feeds/RSC/lib/dictionaries/cif_core.dic
dictionary named 'cif_core.dic' version 2.4.2 last updated on
2011-04-26.

Automatic conversion script
Id: cif_fix_values 7556 2019-12-06 15:28:31Z antanas 

 Adding full bibliography for 1559792--1559798.cif.

 Adding full bibliography for 1559792--1559798.cif.
;
_cod_original_sg_symbol_Hall 'p 2ac 2ab'
_cod_original_sg_symbol_H-M 'p 21 21 21'
_cod_database_code 1559794

loop_
_symmetry_equiv_pos_as_xyz
'+x, +y, +z'
'-x+1/2, -y, +z+1/2'
'+x+1/2, -y+1/2, -z'
'-x, +y+1/2, -z+1/2'

loop_
_atom_site_label
_atom_site_type_symbol
_atom_site_fract_x
_atom_site_fract_y
_atom_site_fract_z
_atom_site_U_iso_or_equiv
_atom_site_adp_type
_atom_site_occupancy
_atom_site_refinement_flags_posn
N1 N 0.64723(5) 0.13752(2) 0.18292(5) 0.00536(4) Uani 1.000000 .
H1a H 0.7039(13) 0.0593(6) 0.2015(15) 0.026(2) Uani 1.000000 .
H1b H 0.7774(12) 0.1900(5) 0.2116(15) 0.0230(19) Uani 1.000000 .
H1c H 0.5805(12) 0.1495(5) 0.0182(14) 0.0239(19) Uani 1.000000 .
C1 C 0.46639(5) 0.16112(2) 0.35429(5) 0.00464(4) Uani 1.000000 .
H1 H 0.4267(10) 0.2481(4) 0.3426(12) 0.0218(17) Uani 1.000000 .
C2 C 0.25992(5) 0.09066(3) 0.30333(6) 0.00710(4) Uani 1.000000 .
H2a H 0.1911(11) 0.1102(5) 0.1333(13) 0.030(2) Uani 1.000000 .
H2b H 0.1259(12) 0.1046(6) 0.4304(14) 0.030(2) Uani 1.000000 .
H2c H 0.3031(10) 0.0052(5) 0.3083(14) 0.030(2) Uani 1.000000 .
C3 C 0.55406(5) 0.14079(2) 0.59985(5) 0.00440(4) Uani 1.000000 .
O1 O 0.72667(4) 0.083801(18) 0.62429(4) 0.00651(4) Uani 1.000000 .
O2 O 0.44091(4) 0.184009(18) 0.76109(4) 0.00632(3) Uani 1.000000 .

loop_
_atom_site_aniso_label
_atom_site_aniso_U_11
_atom_site_aniso_U_22
_atom_site_aniso_U_33
_atom_site_aniso_U_12
_atom_site_aniso_U_13
_atom_site_aniso_U_23
N1 0.00557(8) 0.00616(7) 0.00434(9) 0.00012(7) 0.00070(7) -0.00012(7)
H1a 0.029(5) 0.034(4) 0.015(5) -0.005(4) 0.009(4) -0.003(4)
H1b 0.022(4) 0.025(4) 0.022(5) 0.004(4) 0.002(4) -0.002(4)
H1c 0.023(4) 0.015(4) 0.033(5) -0.002(4) 0.021(4) -0.008(4)
C1 0.00535(9) 0.00488(8) 0.00368(10) 0.00039(7) -0.00054(7) 0.00009(7)
H1 0.027(4) 0.015(3) 0.023(4) 0.005(3) -0.007(4) 0.002(3)
C2 0.00604(9) 0.00898(9) 0.00628(11) -0.00137(8) -0.00057(8) -0.00042(8)
H2a 0.024(4) 0.046(5) 0.020(5) -0.012(4) -0.004(4) 0.004(4)
H2b 0.022(4) 0.039(5) 0.029(5) -0.007(4) 0.004(4) 0.002(4)
H2c 0.028(5) 0.025(3) 0.036(6) -0.007(4) 0.002(4) 0.000(4)
C3 0.00498(8) 0.00458(7) 0.00363(9) 0.00047(7) -0.00013(7) -0.00006(7)
O1 0.00683(7) 0.00711(7) 0.00561(9) 0.00234(6) -0.00062(7) 0.00047(6)
O2 0.00746(7) 0.00754(7) 0.00397(8) 0.00210(6) 0.00043(7) -0.00043(6)

loop_
_atom_type_symbol
_atom_type_scat_dispersion_real
_atom_type_scat_dispersion_imag
_atom_type_scat_source
_atom_type_scat_dispersion_source
H 0.00000 0.00000 'NoSPherA2 (see refine special details)' 'Henke, Gullikson and Davis, At. Data and Nucl. Data Tables, 1993, 54, 2'
C 0.00347 0.00161 'NoSPherA2 (see refine special details)' 'Henke, Gullikson and Davis, At. Data and Nucl. Data Tables, 1993, 54, 2'
O 0.01158 0.00611 'NoSPherA2 (see refine special details)' 'Henke, Gullikson and Davis, At. Data and Nucl. Data Tables, 1993, 54, 2'
N 0.00653 0.00323 'NoSPherA2 (see refine special details)' 'Henke, Gullikson and Davis, At. Data and Nucl. Data Tables, 1993, 54, 2'

loop_
_geom_angle_atom_site_label_1
_geom_angle_atom_site_label_2
_geom_angle_atom_site_label_3
_geom_angle
_geom_angle_site_symmetry_1
_geom_angle_site_symmetry_3
_geom_angle_publ_flag
H1b N1 H1a 109.1(5) . . ?
H1c N1 H1a 110.7(6) . . ?
H1c N1 H1b 110.3(6) . . ?
C1 N1 H1a 110.4(5) . . ?
C1 N1 H1b 108.3(4) . . ?
C1 N1 H1c 108.0(4) . . ?
H1 C1 N1 107.6(3) . . ?
C2 C1 N1 109.76(3) . . ?
C2 C1 H1 111.5(3) . . ?
C3 C1 N1 110.04(2) . . ?
C3 C1 H1 106.8(4) . . ?
C3 C1 C2 111.02(2) . . ?
H2a C2 C1 110.5(3) . . ?
H2b C2 C1 111.3(4) . . ?
H2b C2 H2a 107.5(5) . . ?
H2c C2 C1 110.7(3) . . ?
H2c C2 H2a 109.0(5) . . ?
H2c C2 H2b 107.8(5) . . ?
O1 C3 C1 118.30(3) . . ?
O2 C3 C1 115.88(3) . . ?
O2 C3 O1 125.82(3) . . ?

loop_
_geom_bond_atom_site_label_1
_geom_bond_atom_site_label_2
_geom_bond_distance
_geom_bond_site_symmetry_2
_geom_bond_publ_flag
N1 H1a 1.022(7) . ?
N1 H1b 1.018(7) . ?
N1 H1c 1.044(8) . ?
N1 C1 1.4895(4) . ?
C1 H1 1.094(5) . ?
C1 C2 1.5269(4) . ?
C1 C3 1.5351(5) . ?
C2 H2a 1.093(7) . ?
C2 H2b 1.096(7) . ?
C2 H2c 1.079(6) . ?
C3 O1 1.2471(4) . ?
C3 O2 1.2662(4) . ?

loop_
_geom_torsion_atom_site_label_1
_geom_torsion_atom_site_label_2
_geom_torsion_atom_site_label_3
_geom_torsion_atom_site_label_4
_geom_torsion
_geom_torsion_site_symmetry_1
_geom_torsion_site_symmetry_2
_geom_torsion_site_symmetry_3
_geom_torsion_site_symmetry_4
_geom_torsion_publ_flag
N1 C1 C3 O1 -18.15(3) . . . . ?
N1 C1 C3 O2 162.19(2) . . . . ?
